data_7017933
loop_
_publ_author_name
'Wirth, Stefan'
'Barth, Florian'
'Lorenz, Ingo-Peter'

_publ_section_title
;
 1,4-Bis(4-nitrosophenyl)piperazine: novel bridging ligand in dinuclear
 complexes of rhodium(iii) and iridium(iii).
;
_journal_issue 7
_journal_name_full 'Dalton transactions (Cambridge, England : 2003)'
_journal_page_first 2176
_journal_page_last 2186
_journal_paper_doi 10.1039/c1dt11696g
_journal_volume 41
_journal_year 2012
_chemical_formula_moiety 'C36 H46 Br4 Ir2 N4 O2, 2(C3 H7 N O)'
_chemical_formula_sum 'C42 H60 Br4 Ir2 N6 O4'
_chemical_formula_weight 1417.014
_chemical_name_systematic
;
[my2-(1,4-bis(4-nitrosophenyl)piperazin-N,N)bis
(dibromido-(eta5-pentamethyl-cyclopentadienyl)-iridium(III))]
;
_chemical_properties_physical moisture-sensitive
_space_group_IT_number 14
_symmetry_cell_setting monoclinic
_symmetry_Int_Tables_number 14
_symmetry_space_group_name_Hall '-P 2ybc'
_symmetry_space_group_name_H-M 'P 1 21/c 1'
_atom_sites_solution_hydrogens geom
_atom_sites_solution_primary direct
_atom_sites_solution_secondary difmap
_audit_creation_date
;
'Mon Nov 09 15:20:37 2009'
;
_audit_creation_method SHELXL-97
_cell_angle_alpha 90.00
_cell_angle_beta 114.758(6)
_cell_angle_gamma 90.00
_cell_formula_units_Z 2
_cell_length_a 17.6768(9)
_cell_length_b 8.9118(4)
_cell_length_c 16.3152(8)
_cell_measurement_reflns_used 2586
_cell_measurement_temperature 200(2)
_cell_measurement_theta_max 26.1049
_cell_measurement_theta_min 4.1401
_cell_volume 2333.9(2)
_computing_cell_refinement
;
CrysAlisPro, Oxford Diffraction Ltd.,
Version 1.171.33.41 (release 06-05-2009 CrysAlis171 .NET)
(compiled May 6 2009,17:20:42)
;
_computing_data_collection
;
CrysAlisPro, Oxford Diffraction Ltd.,
Version 1.171.33.41 (release 06-05-2009 CrysAlis171 .NET)
(compiled May 6 2009,17:20:42)
;
_computing_data_reduction
;
CrysAlisPro, Oxford Diffraction Ltd.,
Version 1.171.33.41 (release 06-05-2009 CrysAlis171 .NET)
(compiled May 6 2009,17:20:42)
;
_computing_molecular_graphics
;
Ortep-3 for Windows: L. J. Farrugia, J. Appl. Cryst. 1997, 30, 565
;
_computing_structure_refinement 'SHELXL-97 (Sheldrick, 1997)'
_computing_structure_solution 'SHELXS-97 (Sheldrick, 1990)'
_diffrn_ambient_temperature 200(2)
_diffrn_detector_area_resol_mean 15.9809
_diffrn_measured_fraction_theta_full 0.950
_diffrn_measured_fraction_theta_max 0.950
_diffrn_measurement_device 'Oxford Diffraction XCalibur'
_diffrn_measurement_device_type 'Sapphire CCD detector'
_diffrn_measurement_method '\w scans'
_diffrn_radiation_collimation '0.5 mm collimator'
_diffrn_radiation_monochromator graphite
_diffrn_radiation_probe x-ray
_diffrn_radiation_type MoK\a
_diffrn_radiation_wavelength 0.71073
_diffrn_reflns_av_R_equivalents 0.0582
_diffrn_reflns_av_sigmaI/netI 0.1368
_diffrn_reflns_limit_h_max 18
_diffrn_reflns_limit_h_min -19
_diffrn_reflns_limit_k_max 9
_diffrn_reflns_limit_k_min -10
_diffrn_reflns_limit_l_max 19
_diffrn_reflns_limit_l_min -18
_diffrn_reflns_number 7527
_diffrn_reflns_theta_full 24.50
_diffrn_reflns_theta_max 24.50
_diffrn_reflns_theta_min 4.15
_diffrn_source 'fine-focus sealed X-ray tube'
_diffrn_source_current 40
_diffrn_source_power 2.00
_diffrn_source_type 'Enhance (Mo) X-ray Source'
_diffrn_source_voltage 50
_exptl_absorpt_coefficient_mu 9.166
_exptl_absorpt_correction_T_max 0.92300
_exptl_absorpt_correction_T_min 0.30350
_exptl_absorpt_correction_type multi-scan
_exptl_absorpt_process_details ABSPACK
_exptl_crystal_colour red
_exptl_crystal_density_diffrn 2.01640
_exptl_crystal_density_method 'not measured'
_exptl_crystal_description platelet
_exptl_crystal_F_000 1360
_exptl_crystal_recrystallization_method 'slow isothermic diffusion of n-pentane into a nearly saturated solution in DMF'
_exptl_crystal_size_max 0.2318
_exptl_crystal_size_mid 0.1622
_exptl_crystal_size_min 0.0087
_refine_diff_density_max 1.648
_refine_diff_density_min -1.233
_refine_diff_density_rms 0.180
_refine_ls_extinction_method none
_refine_ls_goodness_of_fit_ref 0.801
_refine_ls_hydrogen_treatment constr
_refine_ls_matrix_type full
_refine_ls_number_parameters 264
_refine_ls_number_reflns 3693
_refine_ls_number_restraints 0
_refine_ls_restrained_S_all 0.801
_refine_ls_R_factor_all 0.0778
_refine_ls_R_factor_gt 0.0381
_refine_ls_shift/su_max 0.001
_refine_ls_shift/su_mean 0.000
_refine_ls_structure_factor_coef Fsqd
_refine_ls_weighting_details 'calc w=1/[\s^2^(Fo^2^)+(0.0133P)^2^+0.0000P] where P=(Fo^2^+2Fc^2^)/3'
_refine_ls_weighting_scheme calc
_refine_ls_wR_factor_gt 0.0575
_refine_ls_wR_factor_ref 0.0614
_reflns_number_gt 2221
_reflns_number_total 3693
_reflns_threshold_expression >2sigma(I)
_cod_data_source_file c1dt11696g.txt
_cod_data_source_block 7b_CCDC-000000
_cod_original_sg_symbol_Hall -P2ybc
_cod_original_sg_symbol_H-M 'P 21/c'
_cod_database_code 7017933
_kl_diffrn_measurement_detector_distance 50

loop_
_symmetry_equiv_pos_as_xyz
'x, y, z'
'-x, y+1/2, -z+1/2'
'-x, -y, -z'
'x, -y-1/2, z-1/2'

loop_
_atom_site_label
_atom_site_type_symbol
_atom_site_fract_x
_atom_site_fract_y
_atom_site_fract_z
_atom_site_U_iso_or_equiv
_atom_site_adp_type
_atom_site_occupancy
_atom_site_symmetry_multiplicity
_atom_site_calc_flag
_atom_site_refinement_flags
Ir1 Ir 0.17518(2) 0.52659(4) 0.24166(2) 0.01906(11) Uani 1 1 d .
Br1 Br 0.14438(6) 0.79728(12) 0.25837(8) 0.0416(3) Uani 1 1 d .
Br2 Br 0.32750(5) 0.58160(12) 0.33962(7) 0.0367(3) Uani 1 1 d .
O1 O 0.1208(3) 0.6736(7) 0.0711(4) 0.0316(18) Uani 1 1 d .
N1 N 0.4220(4) 0.4586(9) -0.0017(4) 0.0278(19) Uani 1 1 d .
N2 N 0.1805(4) 0.5961(8) 0.1236(5) 0.0247(19) Uani 1 1 d .
C1 C 0.3628(5) 0.4884(11) 0.0292(6) 0.023(2) Uani 1 1 d .
C2 C 0.2988(5) 0.5922(10) -0.0169(5) 0.021(2) Uani 1 1 d .
H2 H 0.2972 0.6402 -0.0696 0.025 Uiso 1 1 calc R
C3 C 0.2391(5) 0.6251(10) 0.0127(5) 0.019(2) Uani 1 1 d .
H3 H 0.1962 0.6947 -0.0194 0.023 Uiso 1 1 calc R
C4 C 0.2416(5) 0.5550(10) 0.0913(6) 0.023(2) Uani 1 1 d .
C5 C 0.3043(5) 0.4522(10) 0.1368(6) 0.021(2) Uani 1 1 d .
H5 H 0.3063 0.4062 0.1902 0.025 Uiso 1 1 calc R
C6 C 0.3624(5) 0.4163(9) 0.1068(5) 0.017(2) Uani 1 1 d .
H6 H 0.4033 0.3426 0.1377 0.021 Uiso 1 1 calc R
C7 C 0.4974(5) 0.3692(11) 0.0499(6) 0.036(3) Uani 1 1 d .
H7A H 0.5023 0.2867 0.0118 0.043 Uiso 1 1 calc R
H7B H 0.4934 0.3244 0.1034 0.043 Uiso 1 1 calc R
C8 C 0.4267(5) 0.5304(11) -0.0794(5) 0.029(2) Uani 1 1 d .
H8A H 0.3758 0.5907 -0.1119 0.034 Uiso 1 1 calc R
H8B H 0.4299 0.4528 -0.1213 0.034 Uiso 1 1 calc R
C9 C 0.1047(5) 0.3261(11) 0.1787(6) 0.028(3) Uani 1 1 d .
C10 C 0.0530(5) 0.4322(11) 0.2011(5) 0.021(2) Uani 1 1 d .
C11 C 0.0908(5) 0.4435(10) 0.2990(6) 0.024(2) Uani 1 1 d .
C12 C 0.1647(5) 0.3602(10) 0.3346(6) 0.022(2) Uani 1 1 d .
C13 C 0.1718(6) 0.2875(10) 0.2584(7) 0.025(2) Uani 1 1 d .
C14 C 0.0857(5) 0.2705(12) 0.0855(6) 0.040(3) Uani 1 1 d .
H14A H 0.1366 0.2728 0.0753 0.060 Uiso 1 1 calc R
H14B H 0.0434 0.3349 0.0411 0.060 Uiso 1 1 calc R
H14C H 0.0648 0.1673 0.0791 0.060 Uiso 1 1 calc R
C15 C -0.0271(4) 0.5042(11) 0.1374(5) 0.039(3) Uani 1 1 d .
H15A H -0.0742 0.4551 0.1433 0.059 Uiso 1 1 calc R
H15B H -0.0329 0.4933 0.0752 0.059 Uiso 1 1 calc R
H15C H -0.0264 0.6109 0.1520 0.059 Uiso 1 1 calc R
C16 C 0.0542(5) 0.5334(11) 0.3519(6) 0.039(3) Uani 1 1 d .
H16A H 0.0098 0.4755 0.3580 0.059 Uiso 1 1 calc R
H16B H 0.0313 0.6275 0.3201 0.059 Uiso 1 1 calc R
H16C H 0.0978 0.5556 0.4119 0.059 Uiso 1 1 calc R
C17 C 0.2200(5) 0.3364(11) 0.4323(6) 0.040(3) Uani 1 1 d .
H17A H 0.2234 0.4295 0.4657 0.060 Uiso 1 1 calc R
H17B H 0.2758 0.3079 0.4390 0.060 Uiso 1 1 calc R
H17C H 0.1970 0.2564 0.4563 0.060 Uiso 1 1 calc R
C18 C 0.2410(6) 0.1756(10) 0.2689(7) 0.051(3) Uani 1 1 d .
H18A H 0.2335 0.0838 0.2977 0.076 Uiso 1 1 calc R
H18B H 0.2953 0.2201 0.3063 0.076 Uiso 1 1 calc R
H18C H 0.2386 0.1512 0.2092 0.076 Uiso 1 1 calc R
O2 O 0.4780(4) 0.1906(8) 0.2906(5) 0.048(2) Uani 1 1 d .
N3 N 0.5833(5) 0.3580(10) 0.3394(5) 0.030(2) Uani 1 1 d .
C19 C 0.5519(6) 0.4484(12) 0.3921(7) 0.051(3) Uani 1 1 d .
H19A H 0.4934 0.4230 0.3758 0.077 Uiso 1 1 calc R
H19B H 0.5563 0.5549 0.3798 0.077 Uiso 1 1 calc R
H19C H 0.5848 0.4285 0.4565 0.077 Uiso 1 1 calc R
C20 C 0.6594(5) 0.4132(11) 0.3347(7) 0.050(3) Uani 1 1 d .
H20A H 0.6720 0.3515 0.2923 0.075 Uiso 1 1 calc R
H20B H 0.7058 0.4075 0.3947 0.075 Uiso 1 1 calc R
H20C H 0.6514 0.5177 0.3140 0.075 Uiso 1 1 calc R
C21 C 0.5421(7) 0.2382(13) 0.2928(7) 0.045(3) Uani 1 1 d .
H21 H 0.5659 0.1862 0.2584 0.054 Uiso 1 1 calc R

loop_
_atom_site_aniso_label
_atom_site_aniso_U_11
_atom_site_aniso_U_22
_atom_site_aniso_U_33
_atom_site_aniso_U_23
_atom_site_aniso_U_13
_atom_site_aniso_U_12
Ir1 0.01861(18) 0.0183(2) 0.02104(19) -0.0012(2) 0.00904(13) -0.0019(2)
Br1 0.0471(7) 0.0287(8) 0.0488(7) -0.0045(6) 0.0199(6) 0.0036(5)
Br2 0.0287(6) 0.0437(8) 0.0357(6) -0.0060(6) 0.0116(5) -0.0065(5)
O1 0.014(4) 0.051(5) 0.028(4) 0.012(4) 0.008(3) 0.013(3)
N1 0.024(4) 0.037(5) 0.024(4) 0.010(5) 0.012(3) 0.007(4)
N2 0.021(4) 0.017(5) 0.030(5) -0.002(4) 0.004(4) -0.006(4)
C1 0.015(5) 0.027(7) 0.026(5) -0.006(5) 0.007(4) -0.011(5)
C2 0.028(5) 0.024(6) 0.011(5) 0.007(5) 0.009(4) 0.000(5)
C3 0.014(5) 0.021(7) 0.018(5) 0.004(5) 0.003(4) -0.002(4)
C4 0.026(5) 0.025(7) 0.030(6) -0.006(5) 0.022(4) -0.004(5)
C5 0.015(5) 0.019(6) 0.028(5) 0.003(5) 0.009(4) -0.010(5)
C6 0.016(5) 0.013(6) 0.018(5) 0.002(4) 0.003(4) 0.004(4)
C7 0.040(6) 0.038(8) 0.042(7) 0.031(6) 0.029(5) 0.024(6)
C8 0.028(5) 0.040(7) 0.020(5) 0.009(6) 0.012(4) 0.012(5)
C9 0.025(6) 0.029(7) 0.029(6) 0.000(6) 0.012(5) -0.011(5)
C10 0.016(5) 0.044(8) 0.002(4) 0.009(5) 0.000(4) -0.003(5)
C11 0.025(5) 0.024(7) 0.029(6) -0.012(5) 0.016(4) -0.017(5)
C12 0.017(5) 0.022(6) 0.027(6) 0.005(5) 0.010(4) -0.005(4)
C13 0.041(6) 0.013(6) 0.035(7) 0.000(5) 0.029(5) 0.009(5)
C14 0.035(6) 0.048(8) 0.039(7) -0.025(6) 0.017(5) -0.027(5)
C15 0.015(5) 0.058(9) 0.033(6) 0.019(6) -0.002(4) -0.002(5)
C16 0.044(6) 0.052(8) 0.036(6) -0.013(6) 0.029(5) -0.021(6)
C17 0.040(6) 0.044(8) 0.032(7) 0.003(6) 0.011(5) -0.001(5)
C18 0.083(9) 0.010(7) 0.089(10) 0.010(7) 0.066(8) 0.010(6)
O2 0.041(5) 0.034(5) 0.063(5) -0.004(4) 0.018(4) -0.015(4)
N3 0.034(5) 0.025(6) 0.032(5) 0.008(5) 0.015(4) 0.004(4)
C19 0.077(8) 0.047(8) 0.050(7) 0.003(7) 0.045(6) -0.006(7)
C20 0.034(6) 0.040(8) 0.067(8) 0.007(7) 0.012(6) 0.005(6)
C21 0.072(9) 0.035(9) 0.029(7) -0.002(7) 0.023(7) 0.007(7)

loop_
_atom_type_symbol
_atom_type_description
_atom_type_scat_dispersion_real
_atom_type_scat_dispersion_imag
_atom_type_scat_source
C C 0.0033 0.0016 'International Tables Vol C Tables 4.2.6.8 and 6.1.1.4'
H H 0.0000 0.0000 'International Tables Vol C Tables 4.2.6.8 and 6.1.1.4'
N N 0.0061 0.0033 'International Tables Vol C Tables 4.2.6.8 and 6.1.1.4'
O O 0.0106 0.0060 'International Tables Vol C Tables 4.2.6.8 and 6.1.1.4'
Br Br -0.2901 2.4595 'International Tables Vol C Tables 4.2.6.8 and 6.1.1.4'
Ir Ir -1.4442 7.9887 'International Tables Vol C Tables 4.2.6.8 and 6.1.1.4'

loop_
_geom_angle_atom_site_label_1
_geom_angle_atom_site_label_2
_geom_angle_atom_site_label_3
_geom_angle
_geom_angle_site_symmetry_1
_geom_angle_site_symmetry_3
N2 Ir1 C10 105.3(3) . .
N2 Ir1 C13 115.5(3) . .
C10 Ir1 C13 64.7(3) . .
N2 Ir1 C9 92.7(3) . .
C10 Ir1 C9 39.6(3) . .
C13 Ir1 C9 37.4(3) . .
N2 Ir1 C12 154.5(3) . .
C10 Ir1 C12 65.2(3) . .
C13 Ir1 C12 39.1(3) . .
C9 Ir1 C12 64.6(3) . .
N2 Ir1 C11 143.6(3) . .
C10 Ir1 C11 39.1(3) . .
C13 Ir1 C11 63.3(3) . .
C9 Ir1 C11 64.3(3) . .
C12 Ir1 C11 37.3(3) . .
N2 Ir1 Br1 84.8(2) . .
C10 Ir1 Br1 100.0(3) . .
C13 Ir1 Br1 156.6(2) . .
C9 Ir1 Br1 137.1(3) . .
C12 Ir1 Br1 119.4(2) . .
C11 Ir1 Br1 93.5(2) . .
N2 Ir1 Br2 94.50(18) . .
C10 Ir1 Br2 159.1(2) . .
C13 Ir1 Br2 101.0(3) . .
C9 Ir1 Br2 134.7(3) . .
C12 Ir1 Br2 94.0(2) . .
C11 Ir1 Br2 121.9(2) . .
Br1 Ir1 Br2 88.12(4) . .
C1 N1 C8 124.7(7) . .
C1 N1 C7 122.9(7) . .
C8 N1 C7 111.5(6) . .
O1 N2 C4 116.1(7) . .
O1 N2 Ir1 116.7(5) . .
C4 N2 Ir1 127.0(6) . .
N1 C1 C2 119.9(7) . .
N1 C1 C6 122.1(8) . .
C2 C1 C6 118.0(7) . .
C3 C2 C1 121.2(8) . .
C3 C2 H2 119.4 . .
C1 C2 H2 119.4 . .
C2 C3 C4 119.6(8) . .
C2 C3 H3 120.2 . .
C4 C3 H3 120.2 . .
C5 C4 C3 119.4(7) . .
C5 C4 N2 121.9(8) . .
C3 C4 N2 118.7(8) . .
C6 C5 C4 121.5(8) . .
C6 C5 H5 119.3 . .
C4 C5 H5 119.3 . .
C5 C6 C1 120.3(8) . .
C5 C6 H6 119.9 . .
C1 C6 H6 119.9 . .
N1 C7 C8 109.3(8) . 3_665
N1 C7 H7A 109.8 . .
C8 C7 H7A 109.8 3_665 .
N1 C7 H7B 109.8 . .
C8 C7 H7B 109.8 3_665 .
H7A C7 H7B 108.3 . .
N1 C8 C7 110.5(7) . 3_665
N1 C8 H8A 109.6 . .
C7 C8 H8A 109.6 3_665 .
N1 C8 H8B 109.6 . .
C7 C8 H8B 109.6 3_665 .
H8A C8 H8B 108.1 . .
C13 C9 C10 107.7(8) . .
C13 C9 C14 127.6(9) . .
C10 C9 C14 124.7(8) . .
C13 C9 Ir1 70.5(5) . .
C10 C9 Ir1 69.2(5) . .
C14 C9 Ir1 126.3(6) . .
C11 C10 C9 105.7(7) . .
C11 C10 C15 126.6(8) . .
C9 C10 C15 127.5(8) . .
C11 C10 Ir1 72.2(4) . .
C9 C10 Ir1 71.2(5) . .
C15 C10 Ir1 125.4(6) . .
C12 C11 C10 109.8(7) . .
C12 C11 C16 126.4(8) . .
C10 C11 C16 123.7(8) . .
C12 C11 Ir1 70.9(4) . .
C10 C11 Ir1 68.7(4) . .
C16 C11 Ir1 126.6(6) . .
C11 C12 C13 106.4(8) . .
C11 C12 C17 126.7(8) . .
C13 C12 C17 126.6(8) . .
C11 C12 Ir1 71.8(5) . .
C13 C12 Ir1 69.3(5) . .
C17 C12 Ir1 129.0(6) . .
C9 C13 C12 110.2(8) . .
C9 C13 C18 126.5(9) . .
C12 C13 C18 123.2(9) . .
C9 C13 Ir1 72.1(5) . .
C12 C13 Ir1 71.6(5) . .
C18 C13 Ir1 126.5(6) . .
C9 C14 H14A 109.5 . .
C9 C14 H14B 109.5 . .
H14A C14 H14B 109.5 . .
C9 C14 H14C 109.5 . .
H14A C14 H14C 109.5 . .
H14B C14 H14C 109.5 . .
C10 C15 H15A 109.5 . .
C10 C15 H15B 109.5 . .
H15A C15 H15B 109.5 . .
C10 C15 H15C 109.5 . .
H15A C15 H15C 109.5 . .
H15B C15 H15C 109.5 . .
C11 C16 H16A 109.5 . .
C11 C16 H16B 109.5 . .
H16A C16 H16B 109.5 . .
C11 C16 H16C 109.5 . .
H16A C16 H16C 109.5 . .
H16B C16 H16C 109.5 . .
C12 C17 H17A 109.5 . .
C12 C17 H17B 109.5 . .
H17A C17 H17B 109.5 . .
C12 C17 H17C 109.5 . .
H17A C17 H17C 109.5 . .
H17B C17 H17C 109.5 . .
C13 C18 H18A 109.5 . .
C13 C18 H18B 109.5 . .
H18A C18 H18B 109.5 . .
C13 C18 H18C 109.5 . .
H18A C18 H18C 109.5 . .
H18B C18 H18C 109.5 . .
C21 N3 C19 122.0(8) . .
C21 N3 C20 122.2(9) . .
C19 N3 C20 115.7(8) . .
N3 C19 H19A 109.5 . .
N3 C19 H19B 109.5 . .
H19A C19 H19B 109.5 . .
N3 C19 H19C 109.5 . .
H19A C19 H19C 109.5 . .
H19B C19 H19C 109.5 . .
N3 C20 H20A 109.5 . .
N3 C20 H20B 109.5 . .
H20A C20 H20B 109.5 . .
N3 C20 H20C 109.5 . .
H20A C20 H20C 109.5 . .
H20B C20 H20C 109.5 . .
O2 C21 N3 125.7(10) . .
O2 C21 H21 117.1 . .
N3 C21 H21 117.1 . .

loop_
_geom_bond_atom_site_label_1
_geom_bond_atom_site_label_2
_geom_bond_distance
_geom_bond_site_symmetry_2
Ir1 N2 2.064(7) .
Ir1 C10 2.148(8) .
Ir1 C13 2.153(9) .
Ir1 C9 2.174(9) .
Ir1 C12 2.183(8) .
Ir1 C11 2.194(7) .
Ir1 Br1 2.5129(11) .
Ir1 Br2 2.5378(10) .
O1 N2 1.252(8) .
N1 C1 1.366(9) .
N1 C8 1.454(9) .
N1 C7 1.476(10) .
N2 C4 1.432(9) .
C1 C2 1.411(11) .
C1 C6 1.422(10) .
C2 C3 1.363(9) .
C2 H2 0.9500 .
C3 C4 1.411(10) .
C3 H3 0.9500 .
C4 C5 1.389(11) .
C5 C6 1.348(9) .
C5 H5 0.9500 .
C6 H6 0.9500 .
C7 C8 1.514(11) 3_665
C7 H7A 0.9900 .
C7 H7B 0.9900 .
C8 C7 1.514(11) 3_665
C8 H8A 0.9900 .
C8 H8B 0.9900 .
C9 C13 1.387(12) .
C9 C10 1.464(11) .
C9 C14 1.498(11) .
C10 C11 1.454(10) .
C10 C15 1.505(10) .
C11 C12 1.399(11) .
C11 C16 1.507(11) .
C12 C13 1.452(11) .
C12 C17 1.496(11) .
C13 C18 1.532(11) .
C14 H14A 0.9800 .
C14 H14B 0.9800 .
C14 H14C 0.9800 .
C15 H15A 0.9800 .
C15 H15B 0.9800 .
C15 H15C 0.9800 .
C16 H16A 0.9800 .
C16 H16B 0.9800 .
C16 H16C 0.9800 .
C17 H17A 0.9800 .
C17 H17B 0.9800 .
C17 H17C 0.9800 .
C18 H18A 0.9800 .
C18 H18B 0.9800 .
C18 H18C 0.9800 .
O2 C21 1.196(11) .
N3 C21 1.336(12) .
N3 C19 1.448(10) .
N3 C20 1.464(10) .
C19 H19A 0.9800 .
C19 H19B 0.9800 .
C19 H19C 0.9800 .
C20 H20A 0.9800 .
C20 H20B 0.9800 .
C20 H20C 0.9800 .
C21 H21 0.9500 .

loop_
_geom_torsion_atom_site_label_1
_geom_torsion_atom_site_label_2
_geom_torsion_atom_site_label_3
_geom_torsion_atom_site_label_4
_geom_torsion
_geom_torsion_site_symmetry_4
C10 Ir1 N2 O1 49.2(7) .
C13 Ir1 N2 O1 118.1(6) .
C9 Ir1 N2 O1 87.3(6) .
C12 Ir1 N2 O1 113.2(8) .
C11 Ir1 N2 O1 39.0(9) .
Br1 Ir1 N2 O1 -49.8(6) .
Br2 Ir1 N2 O1 -137.5(6) .
C10 Ir1 N2 C4 -125.1(7) .
C13 Ir1 N2 C4 -56.2(7) .
C9 Ir1 N2 C4 -87.0(7) .
C12 Ir1 N2 C4 -61.0(10) .
C11 Ir1 N2 C4 -135.2(7) .
Br1 Ir1 N2 C4 135.9(7) .
Br2 Ir1 N2 C4 48.2(7) .
C8 N1 C1 C2 2.0(13) .
C7 N1 C1 C2 170.7(8) .
C8 N1 C1 C6 -178.8(8) .
C7 N1 C1 C6 -10.1(13) .
N1 C1 C2 C3 -179.5(8) .
C6 C1 C2 C3 1.3(12) .
C1 C2 C3 C4 0.5(13) .
C2 C3 C4 C5 -0.7(13) .
C2 C3 C4 N2 177.2(8) .
O1 N2 C4 C5 -170.7(8) .
Ir1 N2 C4 C5 3.6(12) .
O1 N2 C4 C3 11.4(11) .
Ir1 N2 C4 C3 -174.3(6) .
C3 C4 C5 C6 -0.9(13) .
N2 C4 C5 C6 -178.7(7) .
C4 C5 C6 C1 2.7(13) .
N1 C1 C6 C5 178.0(8) .
C2 C1 C6 C5 -2.8(12) .
C1 N1 C7 C8 -112.4(9) 3_665
C8 N1 C7 C8 57.6(10) 3_665
C1 N1 C8 C7 111.6(9) 3_665
C7 N1 C8 C7 -58.3(11) 3_665
N2 Ir1 C9 C13 130.4(5) .
C10 Ir1 C9 C13 -118.7(7) .
C12 Ir1 C9 C13 -37.5(5) .
C11 Ir1 C9 C13 -79.0(5) .
Br1 Ir1 C9 C13 -144.3(4) .
Br2 Ir1 C9 C13 31.4(7) .
N2 Ir1 C9 C10 -110.9(5) .
C13 Ir1 C9 C10 118.7(7) .
C12 Ir1 C9 C10 81.1(5) .
C11 Ir1 C9 C10 39.7(5) .
Br1 Ir1 C9 C10 -25.6(6) .
Br2 Ir1 C9 C10 150.1(3) .
N2 Ir1 C9 C14 7.6(8) .
C10 Ir1 C9 C14 118.5(10) .
C13 Ir1 C9 C14 -122.9(10) .
C12 Ir1 C9 C14 -160.4(9) .
C11 Ir1 C9 C14 158.1(9) .
Br1 Ir1 C9 C14 92.9(8) .
Br2 Ir1 C9 C14 -91.5(8) .
C13 C9 C10 C11 -4.1(10) .
C14 C9 C10 C11 175.1(8) .
Ir1 C9 C10 C11 -64.4(6) .
C13 C9 C10 C15 -179.1(8) .
C14 C9 C10 C15 0.1(14) .
Ir1 C9 C10 C15 120.7(9) .
C13 C9 C10 Ir1 60.2(6) .
C14 C9 C10 Ir1 -120.5(9) .
N2 Ir1 C10 C11 -170.5(5) .
C13 Ir1 C10 C11 78.1(6) .
C9 Ir1 C10 C11 114.2(7) .
C12 Ir1 C10 C11 34.7(5) .
Br1 Ir1 C10 C11 -83.2(5) .
Br2 Ir1 C10 C11 28.6(10) .
N2 Ir1 C10 C9 75.3(5) .
C13 Ir1 C10 C9 -36.1(5) .
C12 Ir1 C10 C9 -79.5(5) .
C11 Ir1 C10 C9 -114.2(7) .
Br1 Ir1 C10 C9 162.6(4) .
Br2 Ir1 C10 C9 -85.6(8) .
N2 Ir1 C10 C15 -47.8(8) .
C13 Ir1 C10 C15 -159.2(8) .
C9 Ir1 C10 C15 -123.1(9) .
C12 Ir1 C10 C15 157.4(8) .
C11 Ir1 C10 C15 122.7(10) .
Br1 Ir1 C10 C15 39.5(7) .
Br2 Ir1 C10 C15 151.2(5) .
C9 C10 C11 C12 4.6(10) .
C15 C10 C11 C12 179.6(8) .
Ir1 C10 C11 C12 -59.2(6) .
C9 C10 C11 C16 -175.7(8) .
C15 C10 C11 C16 -0.7(14) .
Ir1 C10 C11 C16 120.6(8) .
C9 C10 C11 Ir1 63.7(6) .
C15 C10 C11 Ir1 -121.3(9) .
N2 Ir1 C11 C12 136.9(6) .
C10 Ir1 C11 C12 121.3(8) .
C13 Ir1 C11 C12 39.3(5) .
C9 Ir1 C11 C12 81.1(6) .
Br1 Ir1 C11 C12 -137.1(5) .
Br2 Ir1 C11 C12 -47.1(6) .
N2 Ir1 C11 C10 15.6(8) .
C13 Ir1 C11 C10 -82.0(6) .
C9 Ir1 C11 C10 -40.1(5) .
C12 Ir1 C11 C10 -121.3(8) .
Br1 Ir1 C11 C10 101.6(5) .
Br2 Ir1 C11 C10 -168.4(4) .
N2 Ir1 C11 C16 -101.4(8) .
C10 Ir1 C11 C16 -117.0(10) .
C13 Ir1 C11 C16 161.1(9) .
C9 Ir1 C11 C16 -157.1(9) .
C12 Ir1 C11 C16 121.8(10) .
Br1 Ir1 C11 C16 -15.3(7) .
Br2 Ir1 C11 C16 74.6(8) .
C10 C11 C12 C13 -3.2(10) .
C16 C11 C12 C13 177.1(8) .
Ir1 C11 C12 C13 -61.0(6) .
C10 C11 C12 C17 -176.7(8) .
C16 C11 C12 C17 3.6(15) .
Ir1 C11 C12 C17 125.5(9) .
C10 C11 C12 Ir1 57.8(6) .
C16 C11 C12 Ir1 -121.9(9) .
N2 Ir1 C12 C11 -109.3(7) .
C10 Ir1 C12 C11 -36.4(5) .
C13 Ir1 C12 C11 -116.2(7) .
C9 Ir1 C12 C11 -80.3(5) .
Br1 Ir1 C12 C11 51.3(5) .
Br2 Ir1 C12 C11 141.4(5) .
N2 Ir1 C12 C13 6.9(10) .
C10 Ir1 C12 C13 79.8(5) .
C9 Ir1 C12 C13 35.9(5) .
C11 Ir1 C12 C13 116.2(7) .
Br1 Ir1 C12 C13 167.5(4) .
Br2 Ir1 C12 C13 -102.4(5) .
N2 Ir1 C12 C17 127.9(8) .
C10 Ir1 C12 C17 -159.3(9) .
C13 Ir1 C12 C17 121.0(10) .
C9 Ir1 C12 C17 156.8(9) .
C11 Ir1 C12 C17 -122.8(10) .
Br1 Ir1 C12 C17 -71.6(8) .
Br2 Ir1 C12 C17 18.5(8) .
C10 C9 C13 C12 2.3(11) .
C14 C9 C13 C12 -176.9(8) .
Ir1 C9 C13 C12 61.8(6) .
C10 C9 C13 C18 177.9(8) .
C14 C9 C13 C18 -1.3(16) .
Ir1 C9 C13 C18 -122.6(9) .
C10 C9 C13 Ir1 -59.5(6) .
C14 C9 C13 Ir1 121.3(9) .
C11 C12 C13 C9 0.5(10) .
C17 C12 C13 C9 174.0(8) .
Ir1 C12 C13 C9 -62.2(7) .
C11 C12 C13 C18 -175.2(8) .
C17 C12 C13 C18 -1.7(14) .
Ir1 C12 C13 C18 122.1(8) .
C11 C12 C13 Ir1 62.7(6) .
C17 C12 C13 Ir1 -123.8(9) .
N2 Ir1 C13 C9 -57.4(6) .
C10 Ir1 C13 C9 38.2(5) .
C12 Ir1 C13 C9 119.3(7) .
C11 Ir1 C13 C9 81.9(5) .
Br1 Ir1 C13 C9 90.9(8) .
Br2 Ir1 C13 C9 -157.8(5) .
N2 Ir1 C13 C12 -176.7(5) .
C10 Ir1 C13 C12 -81.1(5) .
C9 Ir1 C13 C12 -119.3(7) .
C11 Ir1 C13 C12 -37.4(4) .
Br1 Ir1 C13 C12 -28.4(10) .
Br2 Ir1 C13 C12 82.9(5) .
N2 Ir1 C13 C18 65.2(9) .
C10 Ir1 C13 C18 160.8(9) .
C9 Ir1 C13 C18 122.6(11) .
C12 Ir1 C13 C18 -118.1(11) .
C11 Ir1 C13 C18 -155.5(10) .
Br1 Ir1 C13 C18 -146.5(6) .
Br2 Ir1 C13 C18 -35.2(8) .
C19 N3 C21 O2 -1.8(16) .
C20 N3 C21 O2 -176.8(9) .
